data_4511337
loop_
_publ_author_name
'Noro, Shin-ichiro'
'Akutagawa, Tomoyuki'
'Nakamura, Takayoshi'

_publ_section_title
;
 Formation of Strong OH2&#x00B7;&#x00B7;&#x00B7;-O2C Hydrogen Bonds in a
 Trinuclear Core-Based Nickel 1,3,5-Benzenetricarboxylate Coordination
 Polymer
;
_journal_issue 6
_journal_name_full 'Crystal Growth &amp; Design'
_journal_page_first 1205
_journal_paper_doi 10.1021/cg060819+
_journal_volume 7
_journal_year 2007
_chemical_formula_moiety 'C18 H22 Ni3 O20 '
_chemical_formula_sum 'C18 H22 Ni3 O20'
_chemical_formula_weight 734.46
_space_group_IT_number 2
_symmetry_cell_setting triclinic
_symmetry_Int_Tables_number 2
_symmetry_space_group_name_Hall '-P 1'
_symmetry_space_group_name_H-M 'P -1'
_cell_angle_alpha 75.7238(15)
_cell_angle_beta 68.5836(12)
_cell_angle_gamma 65.4318(12)
_cell_formula_units_Z 2
_cell_length_a 10.0453(4)
_cell_length_b 10.0964(5)
_cell_length_c 13.1545(6)
_cell_measurement_reflns_used 8813
_cell_measurement_temperature 253.1
_cell_measurement_theta_max 27.4
_cell_measurement_theta_min 3.3
_cell_volume 1122.48(9)
_computing_cell_refinement PROCESS-AUTO
_computing_data_collection PROCESS-AUTO
_computing_data_reduction CrystalStructure
_computing_publication_material 'CrystalStructure 3.8'
_computing_structure_refinement SHELXL
_diffrn_detector_area_resol_mean 10.00
_diffrn_measured_fraction_theta_full 0.983
_diffrn_measured_fraction_theta_max 0.983
_diffrn_measurement_device_type 'Rigaku RAXIS-RAPID'
_diffrn_measurement_method \w
_diffrn_radiation_type 'Mo K\a'
_diffrn_radiation_wavelength 0.71075
_diffrn_reflns_av_R_equivalents 0.026
_diffrn_reflns_limit_h_max 13
_diffrn_reflns_limit_h_min -12
_diffrn_reflns_limit_k_max 12
_diffrn_reflns_limit_k_min -13
_diffrn_reflns_limit_l_max 17
_diffrn_reflns_limit_l_min -17
_diffrn_reflns_number 10855
_diffrn_reflns_theta_full 27.45
_diffrn_reflns_theta_max 27.45
_exptl_absorpt_coefficient_mu 2.598
_exptl_absorpt_correction_T_max 0.424
_exptl_absorpt_correction_T_min 0.282
_exptl_absorpt_correction_type multi-scan
_exptl_absorpt_process_details
;
    Higashi, T. (1995). Program for Absorption Correction.
    Rigaku Corporation, Tokyo, Japan.
;
_exptl_crystal_colour green
_exptl_crystal_density_diffrn 2.173
_exptl_crystal_density_method 'not measured'
_exptl_crystal_description block
_exptl_crystal_F_000 748.00
_exptl_crystal_size_max 0.50
_exptl_crystal_size_mid 0.43
_exptl_crystal_size_min 0.33
_refine_diff_density_max 0.87
_refine_diff_density_min -0.60
_refine_ls_extinction_method none
_refine_ls_goodness_of_fit_ref 1.244
_refine_ls_hydrogen_treatment refall
_refine_ls_number_parameters 390
_refine_ls_number_reflns 5034
_refine_ls_R_factor_gt 0.0360
_refine_ls_shift/su_max 0.0000
_refine_ls_structure_factor_coef Fsqd
_refine_ls_weighting_details 'w = 1/[\s^2^(Fo^2^)+(0.0488P)^2^+3.0428P] where P=(Fo^2^+2Fc^2^)/3'
_refine_ls_weighting_scheme calc
_refine_ls_wR_factor_ref 0.1241
_reflns_number_gt 4616
_reflns_number_total 5034
_reflns_threshold_expression F^2^>2.0\s(F^2^)
_cod_data_source_file cg060819%2Bsi20070221_095333.cif
_cod_data_source_block '_0606082test'
_cod_original_formula_sum 'C18 H22 Ni3 O20 '
_cod_database_code 4511337

loop_
_symmetry_equiv_pos_site_id
_symmetry_equiv_pos_as_xyz
1 +X,+Y,+Z
2 -X,-Y,-Z

loop_
_atom_site_label
_atom_site_type_symbol
_atom_site_fract_x
_atom_site_fract_y
_atom_site_fract_z
_atom_site_U_iso_or_equiv
_atom_site_adp_type
_atom_site_occupancy
_atom_site_symmetry_multiplicity
_atom_site_calc_flag
_atom_site_refinement_flags
Ni(1) Ni 0.0000 0.5000 0.5000 0.01147(14) Uani 1.00 2 d S
Ni(2) Ni -0.15554(5) 0.73160(4) 0.28054(3) 0.01385(13) Uani 1.00 1 d .
Ni(3) Ni 0.5000 0.5000 0.0000 0.01070(14) Uani 1.00 2 d S
Ni(4) Ni 0.62374(5) 0.26363(4) 0.22764(3) 0.01263(13) Uani 1.00 1 d .
O(1) O 0.1120(2) 0.6298(2) 0.3885(2) 0.0174(4) Uani 1.00 1 d .
O(2) O -0.0684(2) 0.8353(2) 0.3407(2) 0.0160(4) Uani 1.00 1 d .
O(3) O -0.0441(2) 1.3137(2) 0.3467(2) 0.0194(5) Uani 1.00 1 d .
O(4) O 0.1327(2) 1.3201(2) 0.4081(2) 0.0157(4) Uani 1.00 1 d .
O(5) O 0.6152(2) 0.8394(2) 0.3601(2) 0.0221(5) Uani 1.00 1 d .
O(6) O 0.5463(2) 0.6559(2) 0.4693(2) 0.0199(5) Uani 1.00 1 d .
O(7) O -0.1540(2) 0.5659(2) 0.4104(2) 0.0139(4) Uani 1.00 1 d .
O(8) O -0.1737(3) 0.9026(2) 0.1552(2) 0.0241(5) Uani 1.00 1 d .
O(9) O -0.2250(3) 0.6308(3) 0.2001(2) 0.0327(6) Uani 1.00 1 d .
O(10) O 0.0574(3) 0.6145(3) 0.1828(2) 0.0267(5) Uani 1.00 1 d .
O(11) O 0.3852(2) 0.3629(2) 0.0861(2) 0.0174(4) Uani 1.00 1 d .
O(12) O 0.5472(2) 0.1619(2) 0.1566(2) 0.0171(4) Uani 1.00 1 d .
O(13) O 0.5046(3) -0.3158(2) 0.1716(2) 0.0231(5) Uani 1.00 1 d .
O(14) O 0.3409(2) -0.3256(2) 0.0985(2) 0.0184(5) Uani 1.00 1 d .
O(15) O -0.1432(2) 0.1577(2) 0.1535(2) 0.0183(5) Uani 1.00 1 d .
O(16) O -0.0787(2) 0.3443(2) 0.0449(2) 0.0253(5) Uani 1.00 1 d .
O(17) O 0.6287(2) 0.4339(2) 0.10570(19) 0.0139(4) Uani 1.00 1 d .
O(18) O 0.6371(3) 0.0932(2) 0.3525(2) 0.0210(5) Uani 1.00 1 d .
O(19) O 0.6758(3) 0.3628(2) 0.3228(2) 0.0212(5) Uani 1.00 1 d .
O(20) O 0.3989(2) 0.3819(3) 0.3101(2) 0.0243(5) Uani 1.00 1 d .
C(1) C 0.1337(3) 0.8568(3) 0.3806(2) 0.0118(5) Uani 1.00 1 d .
C(2) C 0.0736(3) 1.0090(3) 0.3673(2) 0.0129(5) Uani 1.00 1 d .
C(3) C 0.1505(3) 1.0889(3) 0.3793(2) 0.0108(5) Uani 1.00 1 d .
C(4) C 0.2930(3) 1.0159(3) 0.3982(2) 0.0142(6) Uani 1.00 1 d .
C(5) C 0.3558(3) 0.8631(3) 0.4082(2) 0.0134(6) Uani 1.00 1 d .
C(6) C 0.2746(3) 0.7833(3) 0.4034(2) 0.0127(5) Uani 1.00 1 d .
C(7) C 0.0522(3) 0.7671(3) 0.3696(2) 0.0122(5) Uani 1.00 1 d .
C(8) C 0.0758(3) 1.2527(3) 0.3761(2) 0.0138(6) Uani 1.00 1 d .
C(9) C 0.5166(3) 0.7793(3) 0.4156(2) 0.0151(6) Uani 1.00 1 d .
C(10) C 0.3464(3) 0.1405(3) 0.1149(2) 0.0125(5) Uani 1.00 1 d .
C(11) C 0.4041(3) -0.0114(3) 0.1299(2) 0.0130(5) Uani 1.00 1 d .
C(12) C 0.3231(3) -0.0913(3) 0.1225(2) 0.0124(5) Uani 1.00 1 d .
C(13) C 0.1783(3) -0.0168(3) 0.1077(2) 0.0136(6) Uani 1.00 1 d .
C(14) C 0.1169(3) 0.1350(3) 0.0981(2) 0.0141(6) Uani 1.00 1 d .
C(15) C 0.2025(3) 0.2145(3) 0.0970(2) 0.0133(5) Uani 1.00 1 d .
C(16) C 0.4333(3) 0.2291(3) 0.1190(2) 0.0125(5) Uani 1.00 1 d .
C(17) C 0.3933(3) -0.2551(3) 0.1320(2) 0.0139(6) Uani 1.00 1 d .
C(18) C -0.0463(3) 0.2187(3) 0.0968(2) 0.0147(6) Uani 1.00 1 d .
H(1) H -0.0184 1.0578 0.3502 0.015 Uiso 1.00 1 c R
H(2) H 0.3460 1.0690 0.4041 0.017 Uiso 1.00 1 c R
H(3) H 0.3134 0.6815 0.4153 0.015 Uiso 1.00 1 c R
H(4) H -0.255(6) 0.591(5) 0.443(4) 0.030(12) Uiso 1.00 1 c .
H(5) H -0.113(6) 0.483(6) 0.382(4) 0.036(13) Uiso 1.00 1 c .
H(6) H 0.4973 -0.0607 0.1451 0.016 Uiso 1.00 1 c R
H(7) H 0.1229 -0.0690 0.1044 0.016 Uiso 1.00 1 c R
H(8) H 0.1643 0.3163 0.0845 0.016 Uiso 1.00 1 c R
H(9) H 0.746(6) 0.400(6) 0.072(4) 0.048(15) Uiso 1.00 1 c .
H(10) H 0.578(7) 0.530(7) 0.136(5) 0.059(18) Uiso 1.00 1 c .

loop_
_atom_site_aniso_label
_atom_site_aniso_U_11
_atom_site_aniso_U_22
_atom_site_aniso_U_33
_atom_site_aniso_U_12
_atom_site_aniso_U_13
_atom_site_aniso_U_23
Ni(1) 0.0109(2) 0.0072(2) 0.0181(2) -0.0028(2) -0.0072(2) -0.0008(2)
Ni(2) 0.0137(2) 0.0105(2) 0.0198(2) -0.00423(16) -0.00869(16) -0.00028(16)
Ni(3) 0.0105(2) 0.0078(2) 0.0156(2) -0.0035(2) -0.0064(2) 0.0001(2)
Ni(4) 0.0120(2) 0.0101(2) 0.0171(2) -0.00387(16) -0.00701(15) 0.00010(15)
O(1) 0.0166(11) 0.0086(10) 0.0273(12) -0.0052(8) -0.0085(9) 0.0016(8)
O(2) 0.0156(11) 0.0127(11) 0.0248(12) -0.0064(9) -0.0114(9) 0.0001(9)
O(3) 0.0164(11) 0.0124(11) 0.0318(13) -0.0007(9) -0.0132(10) -0.0053(9)
O(4) 0.0126(10) 0.0092(10) 0.0282(12) -0.0034(8) -0.0080(9) -0.0052(8)
O(5) 0.0120(11) 0.0135(11) 0.0393(15) -0.0056(9) -0.0082(10) 0.0022(10)
O(6) 0.0161(11) 0.0140(11) 0.0271(13) -0.0040(9) -0.0095(9) 0.0037(9)
O(7) 0.0119(11) 0.0085(10) 0.0222(11) -0.0021(8) -0.0081(8) -0.0015(8)
O(8) 0.0339(14) 0.0165(12) 0.0231(13) -0.0085(10) -0.0141(10) 0.0035(9)
O(9) 0.0371(16) 0.0256(14) 0.0489(18) -0.0084(12) -0.0280(14) -0.0089(12)
O(10) 0.0196(13) 0.0273(14) 0.0287(14) -0.0045(10) -0.0024(10) -0.0096(11)
O(11) 0.0150(11) 0.0124(11) 0.0270(12) -0.0066(9) -0.0102(9) 0.0031(9)
O(12) 0.0187(11) 0.0117(11) 0.0253(12) -0.0048(9) -0.0131(9) -0.0004(9)
O(13) 0.0240(13) 0.0130(11) 0.0369(15) 0.0010(9) -0.0201(11) -0.0072(10)
O(14) 0.0133(11) 0.0146(11) 0.0300(13) -0.0029(9) -0.0085(9) -0.0075(9)
O(15) 0.0110(10) 0.0108(11) 0.0314(13) -0.0035(8) -0.0069(9) 0.0004(9)
O(16) 0.0145(12) 0.0181(13) 0.0379(15) -0.0061(10) -0.0097(10) 0.0096(10)
O(17) 0.0141(11) 0.0119(11) 0.0164(11) -0.0029(8) -0.0085(8) 0.0000(8)
O(18) 0.0289(13) 0.0139(11) 0.0216(12) -0.0092(10) -0.0100(10) 0.0021(9)
O(19) 0.0243(13) 0.0211(12) 0.0236(12) -0.0094(10) -0.0112(10) -0.0031(9)
O(20) 0.0158(12) 0.0240(13) 0.0305(14) -0.0049(10) -0.0040(10) -0.0068(10)
C(1) 0.0112(14) 0.0127(14) 0.0121(13) -0.0060(11) -0.0023(10) -0.0014(10)
C(2) 0.0127(14) 0.0117(14) 0.0149(14) -0.0032(11) -0.0064(11) -0.0009(11)
C(3) 0.0117(13) 0.0057(13) 0.0157(14) -0.0040(11) -0.0038(10) -0.0012(10)
C(4) 0.0126(14) 0.0149(15) 0.0186(15) -0.0073(12) -0.0064(11) -0.0011(11)
C(5) 0.0118(14) 0.0127(15) 0.0139(14) -0.0028(11) -0.0043(11) -0.0005(11)
C(6) 0.0113(14) 0.0112(14) 0.0153(14) -0.0038(11) -0.0040(11) -0.0014(11)
C(7) 0.0098(13) 0.0129(14) 0.0149(14) -0.0054(11) -0.0022(10) -0.0030(11)
C(8) 0.0132(14) 0.0107(14) 0.0149(14) -0.0024(11) -0.0036(11) -0.0013(11)
C(9) 0.0135(15) 0.0137(15) 0.0193(15) -0.0037(12) -0.0076(11) -0.0017(11)
C(10) 0.0126(14) 0.0135(15) 0.0126(13) -0.0064(11) -0.0035(10) -0.0008(11)
C(11) 0.0118(14) 0.0130(15) 0.0158(14) -0.0049(11) -0.0057(11) -0.0013(11)
C(12) 0.0106(14) 0.0128(15) 0.0130(14) -0.0034(11) -0.0035(10) -0.0014(11)
C(13) 0.0132(14) 0.0120(14) 0.0176(15) -0.0059(11) -0.0054(11) -0.0015(11)
C(14) 0.0130(14) 0.0140(15) 0.0154(14) -0.0047(12) -0.0063(11) 0.0014(11)
C(15) 0.0135(14) 0.0090(14) 0.0164(14) -0.0032(11) -0.0053(11) -0.0000(11)
C(16) 0.0125(14) 0.0112(14) 0.0132(14) -0.0047(11) -0.0022(10) -0.0025(10)
C(17) 0.0117(14) 0.0121(14) 0.0158(14) -0.0026(11) -0.0023(11) -0.0038(11)
C(18) 0.0123(14) 0.0118(14) 0.0197(15) -0.0026(11) -0.0063(11) -0.0018(11)

loop_
_atom_type_symbol
_atom_type_description
_atom_type_scat_dispersion_real
_atom_type_scat_dispersion_imag
_atom_type_scat_source
C C 0.003 0.002
;
International Tables for Crystallography
(1992, Vol. C, Tables 4.2.6.8 and 6.1.1.4)
;
H H 0.000 0.000
;
International Tables for Crystallography
(1992, Vol. C, Table 6.1.1.4)
;
Ni Ni 0.339 1.112
;
International Tables for Crystallography
(1992, Vol. C, Tables 4.2.6.8 and 6.1.1.4)
;
O O 0.011 0.006
;
International Tables for Crystallography
(1992, Vol. C, Tables 4.2.6.8 and 6.1.1.4)
;

loop_
_geom_angle_atom_site_label_1
_geom_angle_atom_site_label_2
_geom_angle_atom_site_label_3
_geom_angle
_geom_angle_publ_flag
_geom_angle_site_symmetry_1
_geom_angle_site_symmetry_3
O(1) Ni(1) O(1) 180.00(15) yes . 2_566
O(1) Ni(1) O(4) 92.32(9) yes . 1_545
O(1) Ni(1) O(4) 87.68(9) yes . 2_576
O(1) Ni(1) O(7) 89.32(11) yes . .
O(1) Ni(1) O(7) 90.68(11) yes . 2_566
O(1) Ni(1) O(4) 87.68(9) yes 2_566 1_545
O(1) Ni(1) O(4) 92.32(9) yes 2_566 2_576
O(1) Ni(1) O(7) 90.68(11) yes 2_566 .
O(1) Ni(1) O(7) 89.32(11) yes 2_566 2_566
O(4) Ni(1) O(4) 180.00(14) yes 1_545 2_576
O(4) Ni(1) O(7) 88.31(10) yes 1_545 .
O(4) Ni(1) O(7) 91.69(10) yes 1_545 2_566
O(4) Ni(1) O(7) 91.69(10) yes 2_576 .
O(4) Ni(1) O(7) 88.31(10) yes 2_576 2_566
O(7) Ni(1) O(7) 180.00(9) yes . 2_566
O(2) Ni(2) O(5) 96.81(11) yes . 1_455
O(2) Ni(2) O(7) 94.38(11) yes . .
O(2) Ni(2) O(8) 86.97(12) yes . .
O(2) Ni(2) O(9) 172.72(10) yes . .
O(2) Ni(2) O(10) 93.23(12) yes . .
O(5) Ni(2) O(7) 88.18(9) yes 1_455 .
O(5) Ni(2) O(8) 87.89(9) yes 1_455 .
O(5) Ni(2) O(9) 88.33(12) yes 1_455 .
O(5) Ni(2) O(10) 169.45(15) yes 1_455 .
O(7) Ni(2) O(8) 175.97(10) yes . .
O(7) Ni(2) O(9) 90.93(12) yes . .
O(7) Ni(2) O(10) 94.31(9) yes . .
O(8) Ni(2) O(9) 88.06(13) yes . .
O(8) Ni(2) O(10) 89.40(9) yes . .
O(9) Ni(2) O(10) 81.39(13) yes . .
O(11) Ni(3) O(11) 179.999(1) yes . 2_665
O(11) Ni(3) O(14) 92.75(9) yes . 1_565
O(11) Ni(3) O(14) 87.25(9) yes . 2_655
O(11) Ni(3) O(17) 91.79(11) yes . .
O(11) Ni(3) O(17) 88.21(11) yes . 2_665
O(11) Ni(3) O(14) 87.25(9) yes 2_665 1_565
O(11) Ni(3) O(14) 92.75(9) yes 2_665 2_655
O(11) Ni(3) O(17) 88.21(11) yes 2_665 .
O(11) Ni(3) O(17) 91.79(11) yes 2_665 2_665
O(14) Ni(3) O(14) 180.00(15) yes 1_565 2_655
O(14) Ni(3) O(17) 88.16(10) yes 1_565 .
O(14) Ni(3) O(17) 91.84(10) yes 1_565 2_665
O(14) Ni(3) O(17) 91.84(10) yes 2_655 .
O(14) Ni(3) O(17) 88.16(10) yes 2_655 2_665
O(17) Ni(3) O(17) 180.00(13) yes . 2_665
O(12) Ni(4) O(15) 96.47(11) yes . 1_655
O(12) Ni(4) O(17) 95.95(11) yes . .
O(12) Ni(4) O(18) 88.68(12) yes . .
O(12) Ni(4) O(19) 171.07(9) yes . .
O(12) Ni(4) O(20) 90.06(12) yes . .
O(15) Ni(4) O(17) 88.45(8) yes 1_655 .
O(15) Ni(4) O(18) 87.94(9) yes 1_655 .
O(15) Ni(4) O(19) 90.17(11) yes 1_655 .
O(15) Ni(4) O(20) 173.47(14) yes 1_655 .
O(17) Ni(4) O(18) 174.42(13) yes . .
O(17) Ni(4) O(19) 90.18(11) yes . .
O(17) Ni(4) O(20) 90.82(9) yes . .
O(18) Ni(4) O(19) 85.58(12) yes . .
O(18) Ni(4) O(20) 92.28(9) yes . .
O(19) Ni(4) O(20) 83.34(12) yes . .
Ni(1) O(1) C(7) 124.43(19) yes . .
Ni(2) O(2) C(7) 121.6(2) yes . .
O(7) O(3) C(8) 102.4(2) yes 1_565 .
Ni(1) O(4) C(8) 123.57(18) yes 1_565 .
Ni(2) O(5) C(9) 126.1(2) yes 1_655 .
O(7) O(6) C(9) 100.2(2) yes 1_655 .
Ni(1) O(7) Ni(2) 121.85(15) yes . .
Ni(1) O(7) O(3) 91.41(10) yes . 1_545
Ni(1) O(7) O(6) 132.20(12) yes . 1_455
Ni(2) O(7) O(3) 112.52(12) yes . 1_545
Ni(2) O(7) O(6) 90.50(9) yes . 1_455
O(3) O(7) O(6) 108.61(15) yes 1_545 1_455
Ni(3) O(11) C(16) 130.9(2) yes . .
Ni(4) O(12) C(16) 123.0(2) yes . .
O(17) O(13) C(17) 102.4(2) yes 1_545 .
Ni(3) O(14) C(17) 118.60(19) yes 1_545 .
Ni(4) O(15) C(18) 126.45(19) yes 1_455 .
O(17) O(16) C(18) 101.2(2) yes 1_455 .
Ni(3) O(17) Ni(4) 123.01(15) yes . .
Ni(3) O(17) O(13) 91.25(10) yes . 1_565
Ni(3) O(17) O(16) 124.04(12) yes . 1_655
Ni(4) O(17) O(13) 114.83(11) yes . 1_565
Ni(4) O(17) O(16) 92.61(10) yes . 1_655
O(13) O(17) O(16) 112.68(16) yes 1_565 1_655
C(2) C(1) C(6) 119.8(3) yes . .
C(2) C(1) C(7) 121.6(3) yes . .
C(6) C(1) C(7) 118.6(2) yes . .
C(1) C(2) C(3) 120.3(3) yes . .
C(2) C(3) C(4) 119.8(2) yes . .
C(2) C(3) C(8) 119.4(3) yes . .
C(4) C(3) C(8) 120.7(3) yes . .
C(3) C(4) C(5) 119.8(3) yes . .
C(4) C(5) C(6) 120.3(3) yes . .
C(4) C(5) C(9) 122.0(3) yes . .
C(6) C(5) C(9) 117.6(2) yes . .
C(1) C(6) C(5) 119.8(2) yes . .
O(1) C(7) O(2) 125.6(4) yes . .
O(1) C(7) C(1) 116.8(3) yes . .
O(2) C(7) C(1) 117.6(2) yes . .
O(3) C(8) O(4) 124.1(3) yes . .
O(3) C(8) C(3) 117.6(3) yes . .
O(4) C(8) C(3) 118.2(3) yes . .
O(5) C(9) O(6) 124.8(3) yes . .
O(5) C(9) C(5) 116.1(2) yes . .
O(6) C(9) C(5) 119.0(3) yes . .
C(11) C(10) C(15) 119.5(3) yes . .
C(11) C(10) C(16) 121.7(3) yes . .
C(15) C(10) C(16) 118.8(2) yes . .
C(10) C(11) C(12) 120.6(3) yes . .
C(11) C(12) C(13) 119.4(3) yes . .
C(11) C(12) C(17) 119.2(3) yes . .
C(13) C(12) C(17) 121.4(3) yes . .
C(12) C(13) C(14) 120.2(3) yes . .
C(13) C(14) C(15) 120.3(3) yes . .
C(13) C(14) C(18) 121.7(3) yes . .
C(15) C(14) C(18) 117.8(2) yes . .
C(10) C(15) C(14) 119.8(2) yes . .
O(11) C(16) O(12) 126.0(4) yes . .
O(11) C(16) C(10) 116.7(3) yes . .
O(12) C(16) C(10) 117.3(2) yes . .
O(13) C(17) O(14) 123.5(3) yes . .
O(13) C(17) C(12) 117.5(3) yes . .
O(14) C(17) C(12) 119.0(3) yes . .
O(15) C(18) O(16) 124.8(3) yes . .
O(15) C(18) C(14) 116.5(2) yes . .
O(16) C(18) C(14) 118.5(3) yes . .
Ni(1) O(7) H(4) 122(3) no . .
Ni(1) O(7) H(5) 94(4) no . .
Ni(2) O(7) H(4) 99(3) no . .
Ni(2) O(7) H(5) 107(3) no . .
O(3) O(7) H(4) 110(4) no 1_545 .
O(3) O(7) H(5) 5(3) no 1_545 .
O(6) O(7) H(4) 11(3) no 1_455 .
O(6) O(7) H(5) 111(4) no 1_455 .
H(4) O(7) H(5) 113(6) no . .
Ni(3) O(17) H(9) 117(3) no . .
Ni(3) O(17) H(10) 93(4) no . .
Ni(4) O(17) H(9) 97(3) no . .
Ni(4) O(17) H(10) 111(3) no . .
O(13) O(17) H(9) 114(4) no 1_565 .
O(13) O(17) H(10) 4(3) no 1_565 .
O(16) O(17) H(9) 7(3) no 1_655 .
O(16) O(17) H(10) 114(4) no 1_655 .
H(9) O(17) H(10) 116(6) no . .
C(1) C(2) H(1) 119.9 no . .
C(3) C(2) H(1) 119.9 no . .
C(3) C(4) H(2) 120.1 no . .
C(5) C(4) H(2) 120.1 no . .
C(1) C(6) H(3) 120.1 no . .
C(5) C(6) H(3) 120.1 no . .
C(10) C(11) H(6) 119.7 no . .
C(12) C(11) H(6) 119.7 no . .
C(12) C(13) H(7) 119.9 no . .
C(14) C(13) H(7) 119.9 no . .
C(10) C(15) H(8) 120.1 no . .
C(14) C(15) H(8) 120.1 no . .

loop_
_geom_bond_atom_site_label_1
_geom_bond_atom_site_label_2
_geom_bond_distance
_geom_bond_publ_flag
_geom_bond_site_symmetry_2
Ni(1) O(1) 2.051(2) yes .
Ni(1) O(1) 2.051(2) yes 2_566
Ni(1) O(4) 2.105(2) yes 1_545
Ni(1) O(4) 2.105(2) yes 2_576
Ni(1) O(7) 2.077(3) yes .
Ni(1) O(7) 2.077(3) yes 2_566
Ni(2) O(2) 2.040(3) yes .
Ni(2) O(5) 2.074(2) yes 1_455
Ni(2) O(7) 2.075(2) yes .
Ni(2) O(8) 2.071(2) yes .
Ni(2) O(9) 2.074(4) yes .
Ni(2) O(10) 2.065(2) yes .
Ni(3) O(11) 2.032(2) yes .
Ni(3) O(11) 2.032(2) yes 2_665
Ni(3) O(14) 2.146(2) yes 1_565
Ni(3) O(14) 2.146(2) yes 2_655
Ni(3) O(17) 2.047(2) yes .
Ni(3) O(17) 2.047(2) yes 2_665
Ni(4) O(12) 2.042(3) yes .
Ni(4) O(15) 2.084(2) yes 1_655
Ni(4) O(17) 2.046(2) yes .
Ni(4) O(18) 2.062(2) yes .
Ni(4) O(19) 2.091(3) yes .
Ni(4) O(20) 2.076(2) yes .
O(1) C(7) 1.261(3) yes .
O(2) C(7) 1.265(4) yes .
O(3) O(7) 2.539(3) yes 1_565
O(3) C(8) 1.260(4) yes .
O(4) C(8) 1.267(5) yes .
O(5) C(9) 1.279(4) yes .
O(6) O(7) 2.619(3) yes 1_655
O(6) C(9) 1.246(3) yes .
O(11) C(16) 1.251(3) yes .
O(12) C(16) 1.272(4) yes .
O(13) O(17) 2.523(3) yes 1_545
O(13) C(17) 1.263(4) yes .
O(14) C(17) 1.270(5) yes .
O(15) C(18) 1.274(4) yes .
O(16) O(17) 2.555(3) yes 1_455
O(16) C(18) 1.253(4) yes .
C(1) C(2) 1.389(4) yes .
C(1) C(6) 1.403(4) yes .
C(1) C(7) 1.511(6) yes .
C(2) C(3) 1.395(6) yes .
C(3) C(4) 1.395(4) yes .
C(3) C(8) 1.502(4) yes .
C(4) C(5) 1.396(4) yes .
C(5) C(6) 1.389(6) yes .
C(5) C(9) 1.507(4) yes .
C(10) C(11) 1.386(4) yes .
C(10) C(15) 1.403(4) yes .
C(10) C(16) 1.508(6) yes .
C(11) C(12) 1.402(6) yes .
C(12) C(13) 1.394(4) yes .
C(12) C(17) 1.498(4) yes .
C(13) C(14) 1.385(4) yes .
C(14) C(15) 1.394(6) yes .
C(14) C(18) 1.505(4) yes .
O(7) H(4) 0.89(5) no .
O(7) H(5) 0.88(5) no .
O(17) H(9) 1.03(5) no .
O(17) H(10) 1.00(7) no .
C(2) H(1) 0.930 no .
C(4) H(2) 0.930 no .
C(6) H(3) 0.930 no .
C(11) H(6) 0.930 no .
C(13) H(7) 0.930 no .
C(15) H(8) 0.930 no .

loop_
_geom_contact_atom_site_label_1
_geom_contact_atom_site_label_2
_geom_contact_distance
_geom_contact_site_symmetry_2
Ni(2) O(18) 3.536(2) 1_465
Ni(4) O(8) 3.530(2) 1_645
O(1) O(20) 2.956(2) .
O(2) O(15) 3.548(3) 1_565
O(2) O(18) 3.003(3) 1_465
O(3) O(19) 2.769(4) 1_465
O(3) C(15) 3.397(3) 1_565
O(4) O(20) 2.770(4) 1_565
O(5) O(18) 2.636(4) 1_565
O(6) O(6) 3.471(4) 2_666
O(6) O(18) 3.347(3) 2_666
O(6) O(19) 3.455(4) .
O(6) O(19) 2.852(3) 2_666
O(6) O(20) 3.052(4) 2_666
O(8) Ni(4) 3.530(2) 1_465
O(8) O(12) 2.932(3) 1_465
O(8) O(15) 2.711(4) 1_565
O(8) O(16) 3.560(3) 2_565
O(8) O(18) 3.142(3) 1_465
O(8) C(13) 3.376(4) 2_565
O(8) C(14) 3.259(4) 2_565
O(8) C(18) 3.431(4) 2_565
O(9) O(13) 2.689(5) 1_465
O(9) O(16) 3.447(4) .
O(9) O(16) 3.580(3) 2_565
O(9) O(17) 3.554(5) 1_455
O(9) O(19) 3.135(4) 1_455
O(10) O(11) 3.240(3) .
O(10) O(14) 2.915(4) 1_565
O(10) O(16) 2.861(4) 2_565
O(11) O(10) 3.240(3) .
O(12) O(8) 2.932(3) 1_645
O(13) O(9) 2.689(5) 1_645
O(13) C(5) 3.509(4) 1_545
O(13) C(6) 3.174(3) 1_545
O(14) O(10) 2.915(4) 1_545
O(15) O(2) 3.548(3) 1_545
O(15) O(8) 2.711(4) 1_545
O(16) O(8) 3.560(3) 2_565
O(16) O(9) 3.447(4) .
O(16) O(9) 3.580(3) 2_565
O(16) O(10) 2.861(4) 2_565
O(17) O(9) 3.554(5) 1_655
O(18) Ni(2) 3.536(2) 1_645
O(18) O(2) 3.003(3) 1_645
O(18) O(5) 2.636(4) 1_545
O(18) O(6) 3.347(3) 2_666
O(18) O(8) 3.142(3) 1_645
O(18) C(4) 3.423(4) 2_666
O(18) C(5) 3.315(5) 2_666
O(18) C(9) 3.193(4) 2_666
O(19) O(3) 2.769(4) 1_645
O(19) O(6) 3.455(4) .
O(19) O(6) 2.852(3) 2_666
O(19) O(9) 3.135(4) 1_655
O(19) C(9) 3.558(3) 2_666
O(20) O(1) 2.956(2) .
O(20) O(4) 2.770(4) 1_545
O(20) O(6) 3.052(4) 2_666
C(1) C(12) 3.265(3) 1_565
C(1) C(13) 3.429(4) 1_565
C(1) C(17) 3.452(4) 1_565
C(2) C(12) 3.359(4) 1_565
C(2) C(13) 3.228(4) 1_565
C(2) C(14) 3.385(4) 1_565
C(3) C(10) 3.347(3) 1_565
C(3) C(11) 3.416(4) 1_565
C(3) C(15) 3.533(4) 1_565
C(4) O(18) 3.423(4) 2_666
C(4) C(10) 3.542(4) 1_565
C(4) C(11) 3.335(4) 1_565
C(5) O(13) 3.509(4) 1_565
C(5) O(18) 3.315(5) 2_666
C(5) C(11) 3.489(4) 1_565
C(6) O(13) 3.174(3) 1_565
C(6) C(12) 3.520(4) 1_565
C(6) C(17) 3.393(4) 1_565
C(8) C(15) 3.483(4) 1_565
C(9) O(18) 3.193(4) 2_666
C(9) O(19) 3.558(3) 2_666
C(10) C(3) 3.347(3) 1_545
C(10) C(4) 3.542(4) 1_545
C(11) C(3) 3.416(4) 1_545
C(11) C(4) 3.335(4) 1_545
C(11) C(5) 3.489(4) 1_545
C(12) C(1) 3.265(3) 1_545
C(12) C(2) 3.359(4) 1_545
C(12) C(6) 3.520(4) 1_545
C(13) O(8) 3.376(4) 2_565
C(13) C(1) 3.429(4) 1_545
C(13) C(2) 3.228(4) 1_545
C(14) O(8) 3.259(4) 2_565
C(14) C(2) 3.385(4) 1_545
C(15) O(3) 3.397(3) 1_545
C(15) C(3) 3.533(4) 1_545
C(15) C(8) 3.483(4) 1_545
C(17) C(1) 3.452(4) 1_545
C(17) C(6) 3.393(4) 1_545
C(18) O(8) 3.431(4) 2_565
O(2) H(7) 3.161 1_565
O(3) H(8) 3.318 1_565
O(5) H(6) 3.235 1_565
O(6) H(3) 3.304 2_666
O(8) H(6) 3.217 1_465
O(8) H(7) 2.926 1_565
O(8) H(7) 3.369 2_565
O(9) H(6) 3.338 1_465
O(9) H(8) 3.506 2_565
O(9) H(9) 3.35(8) 1_455
O(9) H(10) 3.00(9) 1_455
O(10) H(7) 3.366 1_565
O(10) H(8) 3.180 .
O(10) H(9) 3.21(5) 2_665
O(12) H(2) 3.291 1_545
O(13) H(3) 3.077 1_545
O(15) H(1) 3.052 1_545
O(16) H(8) 3.335 2_565
O(18) H(1) 3.318 1_645
O(18) H(2) 2.851 1_545
O(18) H(2) 3.247 2_666
O(19) H(1) 3.383 1_645
O(19) H(3) 3.400 2_666
O(19) H(4) 3.50(7) 1_655
O(19) H(5) 3.22(7) 1_655
O(20) H(2) 3.283 1_545
O(20) H(3) 3.292 .
O(20) H(4) 3.06(5) 2_566
C(1) H(7) 3.558 1_565
C(2) H(7) 3.549 1_565
C(4) H(6) 3.295 1_565
C(5) H(6) 3.255 1_565
C(7) H(7) 3.426 1_565
C(8) H(8) 3.563 1_565
C(9) H(6) 3.566 1_565
C(13) H(1) 3.161 1_545
C(14) H(1) 3.126 1_545
C(17) H(3) 3.465 1_545
C(18) H(1) 3.387 1_545
H(1) O(15) 3.052 1_565
H(1) O(18) 3.318 1_465
H(1) O(19) 3.383 1_465
H(1) C(13) 3.161 1_565
H(1) C(14) 3.126 1_565
H(1) C(18) 3.387 1_565
H(1) H(7) 3.361 1_565
H(2) O(12) 3.291 1_565
H(2) O(18) 2.851 1_565
H(2) O(18) 3.247 2_666
H(2) O(20) 3.283 1_565
H(2) H(6) 3.522 1_565
H(3) O(6) 3.304 2_666
H(3) O(13) 3.077 1_565
H(3) O(19) 3.400 2_666
H(3) O(20) 3.292 .
H(3) C(17) 3.465 1_565
H(4) O(19) 3.50(7) 1_455
H(4) O(20) 3.06(5) 2_566
H(5) O(19) 3.22(7) 1_455
H(6) O(5) 3.235 1_545
H(6) O(8) 3.217 1_645
H(6) O(9) 3.338 1_645
H(6) C(4) 3.295 1_545
H(6) C(5) 3.255 1_545
H(6) C(9) 3.566 1_545
H(6) H(2) 3.522 1_545
H(7) O(2) 3.161 1_545
H(7) O(8) 2.926 1_545
H(7) O(8) 3.369 2_565
H(7) O(10) 3.366 1_545
H(7) C(1) 3.558 1_545
H(7) C(2) 3.549 1_545
H(7) C(7) 3.426 1_545
H(7) H(1) 3.361 1_545
H(8) O(3) 3.318 1_545
H(8) O(9) 3.506 2_565
H(8) O(10) 3.180 .
H(8) O(16) 3.335 2_565
H(8) C(8) 3.563 1_545
H(9) O(9) 3.35(8) 1_655
H(9) O(10) 3.21(5) 2_665
H(10) O(9) 3.00(9) 1_655
